data_1526095
loop_
_publ_author_name
'Giuseppetti, G.'
'Tadini, C.'

_publ_section_title
;
 The Crystal Structure of 2 O Brittle Mica. Anandite
;
_journal_name_full
;
Tschermaks Mineralogische und Petrographische Mitteilungen (-1978)
;
_journal_page_first 169
_journal_page_last 184
_journal_volume 18
_journal_year 1972
_chemical_formula_sum 'Ba Cl0.15 Fe3.8 H Mg0.48 O11 S0.85 Si2.72'
_chemical_name_systematic
;
Ba (Fe.84 Mg.16)3 (Si1.36 Fe.29 Fe.35)2 O10 (O H) (S.85 Cl.15)
;
_space_group_IT_number 58
_symmetry_space_group_name_Hall '-P 2n 2n'
_symmetry_space_group_name_H-M 'P n m n'
_cell_angle_alpha 90
_cell_angle_beta 90
_cell_angle_gamma 90
_cell_formula_units_Z 4
_cell_length_a 5.468
_cell_length_b 9.489
_cell_length_c 19.963
_cell_volume 1035.797
_citation_journal_id_ASTM MPMTAG
_cod_data_source_file Giuseppetti_MPMTAG_1972_881.cif
_cod_data_source_block H1Ba1Cl0.15Fe3.8Mg0.48O11S0.85Si2.72
_cod_original_sg_symbol_Hall '-P 2 2n (y,z,x)'
_cod_original_formula_sum 'H1 Ba1 Cl0.15 Fe3.8 Mg0.48 O11 S0.85 Si2.72'
_cod_database_code 1526095

loop_
_symmetry_equiv_pos_as_xyz
x,y,z
-x,y,-z
-x+1/2,-y+1/2,z+1/2
x+1/2,-y+1/2,-z+1/2
-x,-y,-z
x,-y,z
x-1/2,y-1/2,-z-1/2
-x-1/2,y-1/2,z-1/2

loop_
_atom_site_label
_atom_site_type_symbol
_atom_site_fract_x
_atom_site_fract_y
_atom_site_fract_z
_atom_site_occupancy
_atom_site_U_iso_or_equiv
Fe2 Fe+2 0.5 0.5 0 0.84 0.0
O4 O-2 0.923 0.7648 0.1718 1 0.0
O6 O-2 0.627 0.5 0.1818 1 0.0
Ba1 Ba+2 0.6685 0 0.2555 1 0.0
O5 O-2 0.196 0 0.1714 1 0.0
Fe3 Fe+2 0 0.6576 0 0.84 0.0
O7 O-2 0.655 0 0.0473 1 0.0
Si2 Si+4 0.6707 0.6684 0.1394 0.36 0.0
Cl1 Cl-1 0.1596 0.5 0.0844 0.15 0.0
Fe5 Fe+2 0.6707 0.6684 0.1394 0.29 0.0
Mg1 Mg+2 0 0 0 0.16 0.0
Mg3 Mg+2 0 0.6576 0 0.16 0.0
O2 O-2 0.676 0.6654 0.0552 1 0.0
Fe4 Fe+2 0.5 0.1703 0 0.84 0.0
Fe1 Fe+2 0 0 0 0.84 0.0
Mg2 Mg+2 0.5 0.5 0 0.16 0.0
O3 O-2 0.428 0.228 0.1731 1 0.0
O1 O-2 0.173 0.161 0.0546 1 0.0
Mg4 Mg+2 0.5 0.1703 0 0.16 0.0
Fe6 Fe+3 0.6707 0.6684 0.1394 0.35 0.0
S1 S-2 0.1596 0.5 0.0844 0.85 0.0
Si1 Si+4 0.1655 0.1621 0.1393 1 0.0
